data_4132004
loop_
_publ_author_name
'Tao, Daniel J.'
'Slutskyy, Yuriy'
'Muuronen, Mikko'
'Le, Alexander'
'Kohler, Philipp'
'Overman, Larry E.'

_publ_section_title
;
 Total Synthesis of (-)-Chromodorolide B By a Computationally-Guided
 Radical Addition/Cyclization/Fragmentation Cascade.
;
_journal_issue 8
_journal_name_full 'Journal of the American Chemical Society'
_journal_page_first 3091
_journal_page_last 3102
_journal_paper_doi 10.1021/jacs.7b13799
_journal_volume 140
_journal_year 2018
_chemical_absolute_configuration unk
_chemical_formula_sum 'C19 H22 O6'
_chemical_formula_weight 346.36
_space_group_crystal_system monoclinic
_space_group_IT_number 7
_space_group_name_Hall 'P -2yac'
_space_group_name_H-M_alt 'P 1 n 1'
_atom_sites_solution_hydrogens mixed
_atom_sites_solution_primary direct
_atom_sites_solution_secondary difmap
_audit_creation_method SHELXL-2014/7
_cell_angle_alpha 90
_cell_angle_beta 96.2262(13)
_cell_angle_gamma 90
_cell_formula_units_Z 2
_cell_length_a 4.7391(5)
_cell_length_b 12.8346(14)
_cell_length_c 14.2014(16)
_cell_measurement_reflns_used 5830
_cell_measurement_temperature 88(2)
_cell_measurement_theta_max 28.36
_cell_measurement_theta_min 2.89
_cell_volume 858.70(16)
_computing_cell_refinement 'Bruker SAINT 7.68a, 2009'
_computing_data_collection 'Bruker APEX2 2010.9-0, 2010'
_computing_data_reduction 'Bruker SAINT 7.68a, 2009'
_computing_molecular_graphics 'Bruker SHELXTL'
_computing_publication_material 'Bruker SHELXTL'
_computing_structure_refinement 'SHELXL-2014/7 (Sheldrick, 2014)'
_computing_structure_solution 'Bruker SHELXTL 2008/4'
_diffrn_ambient_temperature 88(2)
_diffrn_measured_fraction_theta_full 0.999
_diffrn_measured_fraction_theta_max 0.941
_diffrn_measurement_device_type 'Bruker SMART APEX II CCD'
_diffrn_measurement_method '\f and \w scans'
_diffrn_radiation_type MoK\a
_diffrn_radiation_wavelength 0.71073
_diffrn_reflns_av_R_equivalents 0.0521
_diffrn_reflns_av_unetI/netI 0.0508
_diffrn_reflns_Laue_measured_fraction_full 0.999
_diffrn_reflns_Laue_measured_fraction_max 0.941
_diffrn_reflns_limit_h_max 6
_diffrn_reflns_limit_h_min -6
_diffrn_reflns_limit_k_max 17
_diffrn_reflns_limit_k_min -16
_diffrn_reflns_limit_l_max 18
_diffrn_reflns_limit_l_min -18
_diffrn_reflns_number 9390
_diffrn_reflns_point_group_measured_fraction_full 0.996
_diffrn_reflns_point_group_measured_fraction_max 0.908
_diffrn_reflns_theta_full 25.500
_diffrn_reflns_theta_max 28.633
_diffrn_reflns_theta_min 2.144
_diffrn_source 'fine-focus sealed tube'
_exptl_absorpt_coefficient_mu 0.100
_exptl_absorpt_correction_T_max 1.0000
_exptl_absorpt_correction_T_min 0.6717
_exptl_absorpt_correction_type numerical
_exptl_absorpt_process_details 'Bruker SADABS 2008/1'
_exptl_crystal_colour colorless
_exptl_crystal_density_diffrn 1.340
_exptl_crystal_density_meas ?
_exptl_crystal_density_method 'not measured'
_exptl_crystal_description prism
_exptl_crystal_F_000 368
_exptl_crystal_size_max 0.339
_exptl_crystal_size_mid 0.264
_exptl_crystal_size_min 0.136
_refine_diff_density_max 0.210
_refine_diff_density_min -0.218
_refine_diff_density_rms 0.045
_refine_ls_abs_structure_details
; 
 Flack x determined using 1711 quotients [(I+)-(I-)]/[(I+)+(I-)] 
 (Parsons, Flack and Wagner, Acta Cryst. B69 (2013) 249-259). 
;
_refine_ls_abs_structure_Flack 0.0(4)
_refine_ls_extinction_method none
_refine_ls_goodness_of_fit_ref 1.038
_refine_ls_hydrogen_treatment mixed
_refine_ls_matrix_type full
_refine_ls_number_parameters 310
_refine_ls_number_reflns 4014
_refine_ls_number_restraints 2
_refine_ls_restrained_S_all 1.037
_refine_ls_R_factor_all 0.0360
_refine_ls_R_factor_gt 0.0336
_refine_ls_shift/su_max 0.000
_refine_ls_shift/su_mean 0.000
_refine_ls_structure_factor_coef Fsqd
_refine_ls_weighting_details 'w=1/[\s^2^(Fo^2^)+(0.0488P)^2^+0.0470P] where P=(Fo^2^+2Fc^2^)/3'
_refine_ls_weighting_scheme calc
_refine_ls_wR_factor_gt 0.0843
_refine_ls_wR_factor_ref 0.0863
_reflns_Friedel_coverage 0.923
_reflns_Friedel_fraction_full 0.993
_reflns_Friedel_fraction_max 0.875
_reflns_number_gt 3792
_reflns_number_total 4014
_reflns_threshold_expression 'I > 2\s(I)'
_cod_data_source_file ja7b13799_si_001.cif
_cod_data_source_block leo245
_cod_depositor_comments
;
The following automatic conversions were performed:

data item '_exptl_crystal_density_meas' value 'not measured' was
changed to '?' -- the value is perceived as not measured.

Automatic conversion script
Id: cif_fix_values 6909 2019-04-08 15:41:33Z antanas 
;
_cod_original_sg_symbol_H-M 'P n'
_cod_database_code 4132004
_shelx_shelxl_version_number 2014/7
_shelx_space_group_comment
; 
The symmetry employed for this shelxl refinement is uniquely defined 
by the following loop, which should always be used as a source of 
symmetry information in preference to the above space-group names. 
They are only intended as comments. 
;
_shelx_estimated_absorpt_t_min 0.967
_shelx_estimated_absorpt_t_max 0.987
_exptl_absorpt_special_details
; 
9614 Corrected reflections written to file leo245s.hkl 
Estimated minimum and maximum transmission:  0.6717  1.0000 
The ratio of these values is more reliable than their absolute values 
Lambda/2 correction factor = 0.0015 
;

loop_
_space_group_symop_operation_xyz
'x, y, z'
'x+1/2, -y, z+1/2'

loop_
_atom_site_label
_atom_site_type_symbol
_atom_site_fract_x
_atom_site_fract_y
_atom_site_fract_z
_atom_site_U_iso_or_equiv
_atom_site_adp_type
_atom_site_occupancy
_atom_site_site_symmetry_order
_atom_site_calc_flag
_atom_site_refinement_flags_posn
_atom_site_refinement_flags_adp
O1 O 0.6713(3) 0.01739(11) 0.17759(11) 0.0218(3) Uani 1 1 d . .
O2 O 0.6193(3) 0.17495(11) 0.11313(10) 0.0189(3) Uani 1 1 d . .
O3 O 0.2452(3) 0.27468(12) 0.04089(11) 0.0222(3) Uani 1 1 d . .
O4 O 0.6365(4) 0.46064(12) 0.36846(12) 0.0272(4) Uani 1 1 d . .
O5 O 0.2739(3) 0.46197(10) 0.25173(11) 0.0182(3) Uani 1 1 d . .
O6 O 0.7347(3) 0.24873(11) 0.32113(11) 0.0170(3) Uani 1 1 d . .
C1 C 0.5504(4) 0.09947(15) 0.17449(14) 0.0173(4) Uani 1 1 d . .
C2 C 0.3097(4) 0.13588(15) 0.22851(14) 0.0153(4) Uani 1 1 d . .
C3 C 0.4470(4) 0.26724(15) 0.11905(15) 0.0176(4) Uani 1 1 d . .
H3A H 0.5693 0.3309 0.1243 0.021 Uiso 1 1 calc R U
C4 C 0.4654(4) 0.30061(15) 0.29500(14) 0.0155(4) Uani 1 1 d . .
C5 C 0.4943(4) 0.22359(15) 0.37182(15) 0.0172(4) Uani 1 1 d . .
C6 C 0.3510(4) 0.12282(15) 0.33844(15) 0.0173(4) Uani 1 1 d . .
C7 C 0.2991(4) 0.25353(15) 0.20850(14) 0.0149(4) Uani 1 1 d . .
C8 C 0.3682(6) 0.2986(2) -0.04433(17) 0.0291(5) Uani 1 1 d . .
C9 C 0.4738(4) 0.41629(15) 0.31133(14) 0.0170(4) Uani 1 1 d . .
C10 C 0.2613(4) 0.57435(14) 0.25712(16) 0.0183(4) Uani 1 1 d . .
C11 C 0.0237(4) 0.61255(15) 0.18698(15) 0.0169(4) Uani 1 1 d . .
C12 C -0.0985(4) 0.55145(16) 0.11221(15) 0.0205(4) Uani 1 1 d . .
C13 C -0.3137(5) 0.59222(19) 0.04811(17) 0.0243(4) Uani 1 1 d . .
C14 C -0.4048(5) 0.69460(19) 0.05742(17) 0.0265(5) Uani 1 1 d . .
C15 C -0.2823(5) 0.75606(17) 0.13105(18) 0.0253(5) Uani 1 1 d . .
C16 C -0.0692(5) 0.71503(16) 0.19586(16) 0.0211(4) Uani 1 1 d . .
C17 C 0.5031(5) 0.02354(15) 0.37724(16) 0.0204(4) Uani 1 1 d . .
C18 C 0.5560(7) 0.0256(2) 0.48540(19) 0.0345(6) Uani 1 1 d . .
C19 C 0.3302(5) -0.07294(18) 0.3436(2) 0.0289(5) Uani 1 1 d . .
H2A H 0.143(7) 0.097(2) 0.203(2) 0.026(7) Uiso 1 1 d . .
H5A H 0.518(6) 0.243(2) 0.436(2) 0.022(7) Uiso 1 1 d . .
H6A H 0.163(7) 0.127(2) 0.363(2) 0.026(7) Uiso 1 1 d . .
H7A H 0.116(6) 0.279(2) 0.2028(19) 0.017(6) Uiso 1 1 d . .
H8A H 0.206(11) 0.304(4) -0.092(3) 0.070(13) Uiso 1 1 d . .
H8B H 0.494(8) 0.245(3) -0.057(3) 0.036(8) Uiso 1 1 d . .
H8C H 0.488(8) 0.357(3) -0.036(2) 0.040(9) Uiso 1 1 d . .
H10A H 0.440(6) 0.604(2) 0.2448(18) 0.014(6) Uiso 1 1 d . .
H10B H 0.224(7) 0.594(2) 0.321(2) 0.026(7) Uiso 1 1 d . .
H12A H -0.028(6) 0.481(2) 0.1065(19) 0.018(6) Uiso 1 1 d . .
H13A H -0.407(7) 0.550(2) -0.003(3) 0.033(8) Uiso 1 1 d . .
H14A H -0.553(7) 0.718(2) 0.012(2) 0.028(7) Uiso 1 1 d . .
H15A H -0.334(6) 0.832(2) 0.140(2) 0.028(7) Uiso 1 1 d . .
H16A H 0.021(6) 0.759(2) 0.248(2) 0.022(7) Uiso 1 1 d . .
H17A H 0.682(7) 0.022(2) 0.351(2) 0.027(7) Uiso 1 1 d . .
H18A H 0.650(9) -0.041(3) 0.509(3) 0.057(11) Uiso 1 1 d . .
H18B H 0.374(9) 0.039(3) 0.518(3) 0.055(11) Uiso 1 1 d . .
H18C H 0.665(8) 0.082(3) 0.508(3) 0.045(9) Uiso 1 1 d . .
H19A H 0.293(7) -0.075(2) 0.275(2) 0.031(8) Uiso 1 1 d . .
H19B H 0.144(9) -0.070(3) 0.375(3) 0.049(10) Uiso 1 1 d . .
H19C H 0.425(8) -0.134(3) 0.365(3) 0.045(9) Uiso 1 1 d . .

loop_
_atom_site_aniso_label
_atom_site_aniso_U_11
_atom_site_aniso_U_22
_atom_site_aniso_U_33
_atom_site_aniso_U_23
_atom_site_aniso_U_13
_atom_site_aniso_U_12
O1 0.0232(8) 0.0186(7) 0.0237(8) -0.0015(6) 0.0033(6) 0.0047(6)
O2 0.0200(7) 0.0182(7) 0.0190(7) 0.0011(6) 0.0046(5) 0.0010(5)
O3 0.0258(8) 0.0247(7) 0.0154(7) 0.0032(6) -0.0012(6) 0.0005(6)
O4 0.0314(9) 0.0216(7) 0.0258(8) -0.0023(6) -0.0098(7) 0.0002(6)
O5 0.0180(7) 0.0138(6) 0.0219(7) 0.0000(6) -0.0021(5) 0.0009(5)
O6 0.0139(6) 0.0192(6) 0.0176(7) 0.0025(5) 0.0004(5) 0.0012(5)
C1 0.0156(9) 0.0199(9) 0.0161(9) -0.0011(7) -0.0004(7) -0.0015(7)
C2 0.0111(8) 0.0159(8) 0.0184(9) 0.0008(7) 0.0000(7) -0.0002(6)
C3 0.0184(9) 0.0161(9) 0.0181(9) -0.0009(7) 0.0020(7) -0.0018(7)
C4 0.0133(8) 0.0163(8) 0.0168(9) 0.0005(7) 0.0011(7) 0.0008(7)
C5 0.0167(9) 0.0187(9) 0.0163(9) 0.0017(8) 0.0024(7) 0.0025(7)
C6 0.0154(9) 0.0166(9) 0.0205(9) 0.0041(7) 0.0044(7) 0.0021(7)
C7 0.0121(9) 0.0155(8) 0.0170(9) 0.0012(7) 0.0006(7) 0.0002(7)
C8 0.0437(15) 0.0268(11) 0.0171(10) 0.0027(9) 0.0047(9) 0.0034(11)
C9 0.0179(9) 0.0170(8) 0.0163(9) 0.0009(7) 0.0025(7) -0.0001(7)
C10 0.0199(10) 0.0140(9) 0.0203(9) -0.0019(8) -0.0002(7) 0.0000(7)
C11 0.0163(9) 0.0165(9) 0.0183(9) 0.0009(7) 0.0039(7) -0.0010(7)
C12 0.0204(10) 0.0189(9) 0.0220(10) -0.0002(8) 0.0013(8) 0.0003(8)
C13 0.0217(10) 0.0270(11) 0.0234(11) 0.0005(8) -0.0015(8) -0.0023(8)
C14 0.0215(10) 0.0281(11) 0.0293(12) 0.0094(9) 0.0000(9) 0.0028(8)
C15 0.0247(11) 0.0199(10) 0.0320(12) 0.0050(9) 0.0057(9) 0.0040(8)
C16 0.0218(10) 0.0158(9) 0.0261(11) 0.0015(8) 0.0043(8) -0.0007(7)
C17 0.0196(10) 0.0188(9) 0.0230(10) 0.0055(8) 0.0041(8) 0.0025(7)
C18 0.0500(16) 0.0300(12) 0.0235(12) 0.0092(10) 0.0042(11) 0.0120(11)
C19 0.0245(11) 0.0185(10) 0.0435(14) 0.0079(10) 0.0030(10) -0.0009(9)

loop_
_atom_type_symbol
_atom_type_description
_atom_type_scat_dispersion_real
_atom_type_scat_dispersion_imag
_atom_type_scat_source
C C 0.0033 0.0016 'International Tables Vol C Tables 4.2.6.8 and 6.1.1.4'
H H 0.0000 0.0000 'International Tables Vol C Tables 4.2.6.8 and 6.1.1.4'
O O 0.0106 0.0060 'International Tables Vol C Tables 4.2.6.8 and 6.1.1.4'

loop_
_geom_angle_atom_site_label_1
_geom_angle_atom_site_label_2
_geom_angle_atom_site_label_3
_geom_angle
C1 O2 C3 111.61(15)
C3 O3 C8 112.50(18)
C9 O5 C10 115.78(16)
C5 O6 C4 60.79(12)
O1 C1 O2 120.05(18)
O1 C1 C2 129.48(18)
O2 C1 C2 110.44(16)
C1 C2 C7 102.75(15)
C1 C2 C6 116.97(16)
C7 C2 C6 106.77(15)
C1 C2 H2A 106.5(18)
C7 C2 H2A 115.1(18)
C6 C2 H2A 109.0(17)
O3 C3 O2 110.74(16)
O3 C3 C7 109.58(16)
O2 C3 C7 105.49(15)
O3 C3 H3A 110.3
O2 C3 H3A 110.3
C7 C3 H3A 110.3
O6 C4 C5 59.51(12)
O6 C4 C9 113.95(16)
C5 C4 C9 123.51(17)
O6 C4 C7 113.00(15)
C5 C4 C7 109.46(16)
C9 C4 C7 121.54(16)
O6 C5 C4 59.70(12)
O6 C5 C6 112.65(16)
C4 C5 C6 109.91(17)
O6 C5 H5A 113.9(18)
C4 C5 H5A 122.3(17)
C6 C5 H5A 122.2(17)
C5 C6 C17 114.81(17)
C5 C6 C2 103.00(15)
C17 C6 C2 116.79(17)
C5 C6 H6A 103.6(17)
C17 C6 H6A 108.7(17)
C2 C6 H6A 109.0(18)
C4 C7 C3 112.60(15)
C4 C7 C2 103.81(15)
C3 C7 C2 104.99(15)
C4 C7 H7A 109.2(16)
C3 C7 H7A 113.4(17)
C2 C7 H7A 112.4(16)
O3 C8 H8A 104(3)
O3 C8 H8B 109(2)
H8A C8 H8B 112(4)
O3 C8 H8C 111(2)
H8A C8 H8C 117(3)
H8B C8 H8C 103(3)
O4 C9 O5 125.42(18)
O4 C9 C4 125.26(19)
O5 C9 C4 109.32(17)
O5 C10 C11 108.83(16)
O5 C10 H10A 110.3(15)
C11 C10 H10A 111.1(15)
O5 C10 H10B 108.4(17)
C11 C10 H10B 109.6(19)
H10A C10 H10B 109(2)
C12 C11 C16 119.3(2)
C12 C11 C10 122.74(17)
C16 C11 C10 117.92(18)
C13 C12 C11 120.0(2)
C13 C12 H12A 122.0(17)
C11 C12 H12A 118.0(17)
C12 C13 C14 120.3(2)
C12 C13 H13A 121.5(18)
C14 C13 H13A 118.2(18)
C15 C14 C13 120.0(2)
C15 C14 H14A 123.6(19)
C13 C14 H14A 116.4(19)
C14 C15 C16 119.8(2)
C14 C15 H15A 123.3(18)
C16 C15 H15A 116.9(18)
C15 C16 C11 120.6(2)
C15 C16 H16A 120.0(17)
C11 C16 H16A 119.4(17)
C18 C17 C19 110.6(2)
C18 C17 C6 111.41(18)
C19 C17 C6 110.13(18)
C18 C17 H17A 109.3(19)
C19 C17 H17A 108.8(18)
C6 C17 H17A 106.5(18)
C17 C18 H18A 109(3)
C17 C18 H18B 113(2)
H18A C18 H18B 111(3)
C17 C18 H18C 113(2)
H18A C18 H18C 110(3)
H18B C18 H18C 100(3)
C17 C19 H19A 111.9(19)
C17 C19 H19B 107(2)
H19A C19 H19B 111(3)
C17 C19 H19C 110(2)
H19A C19 H19C 109(3)
H19B C19 H19C 107(3)

loop_
_geom_bond_atom_site_label_1
_geom_bond_atom_site_label_2
_geom_bond_distance
O1 C1 1.198(3)
O2 C1 1.366(2)
O2 C3 1.446(2)
O3 C3 1.388(2)
O3 C8 1.432(3)
O4 C9 1.200(3)
O5 C9 1.336(2)
O5 C10 1.446(2)
O6 C5 1.449(2)
O6 C4 1.452(2)
C1 C2 1.516(3)
C2 C7 1.536(3)
C2 C6 1.561(3)
C2 H2A 0.97(3)
C3 C7 1.526(3)
C3 H3A 1.0000
C4 C5 1.467(3)
C4 C9 1.503(3)
C4 C7 1.512(3)
C5 C6 1.513(3)
C5 H5A 0.93(3)
C6 C17 1.536(3)
C6 H6A 0.99(3)
C7 H7A 0.92(3)
C8 H8A 0.97(5)
C8 H8B 0.94(3)
C8 H8C 0.94(4)
C10 C11 1.502(3)
C10 H10A 0.96(3)
C10 H10B 0.98(3)
C11 C12 1.394(3)
C11 C16 1.397(3)
C12 C13 1.393(3)
C12 H12A 0.97(3)
C13 C14 1.394(3)
C13 H13A 0.97(3)
C14 C15 1.386(4)
C14 H14A 0.95(3)
C15 C16 1.394(3)
C15 H15A 1.01(3)
C16 H16A 1.00(3)
C17 C18 1.529(3)
C17 C19 1.532(3)
C17 H17A 0.96(3)
C18 H18A 1.01(4)
C18 H18B 1.04(4)
C18 H18C 0.92(4)
C19 H19A 0.96(3)
C19 H19B 1.03(4)
C19 H19C 0.93(4)

loop_
_geom_torsion_atom_site_label_1
_geom_torsion_atom_site_label_2
_geom_torsion_atom_site_label_3
_geom_torsion_atom_site_label_4
_geom_torsion
C3 O2 C1 O1 179.09(18)
C3 O2 C1 C2 1.0(2)
O1 C1 C2 C7 168.2(2)
O2 C1 C2 C7 -14.0(2)
O1 C1 C2 C6 51.6(3)
O2 C1 C2 C6 -130.54(17)
C8 O3 C3 O2 -70.2(2)
C8 O3 C3 C7 173.88(17)
C1 O2 C3 O3 -105.82(18)
C1 O2 C3 C7 12.7(2)
C5 O6 C4 C9 116.07(19)
C5 O6 C4 C7 -99.79(17)
C4 O6 C5 C6 100.57(18)
C9 C4 C5 O6 -100.1(2)
C7 C4 C5 O6 105.83(16)
O6 C4 C5 C6 -105.24(17)
C9 C4 C5 C6 154.68(18)
C7 C4 C5 C6 0.6(2)
O6 C5 C6 C17 78.8(2)
C4 C5 C6 C17 143.34(17)
O6 C5 C6 C2 -49.2(2)
C4 C5 C6 C2 15.3(2)
C1 C2 C6 C5 88.91(19)
C7 C2 C6 C5 -25.42(19)
C1 C2 C6 C17 -37.9(2)
C7 C2 C6 C17 -152.21(17)
O6 C4 C7 C3 -65.3(2)
C5 C4 C7 C3 -129.55(17)
C9 C4 C7 C3 75.8(2)
O6 C4 C7 C2 47.70(19)
C5 C4 C7 C2 -16.5(2)
C9 C4 C7 C2 -171.22(17)
O3 C3 C7 C4 -149.20(16)
O2 C3 C7 C4 91.55(17)
O3 C3 C7 C2 98.52(18)
O2 C3 C7 C2 -20.74(19)
C1 C2 C7 C4 -97.72(16)
C6 C2 C7 C4 25.90(19)
C1 C2 C7 C3 20.68(19)
C6 C2 C7 C3 144.30(15)
C10 O5 C9 O4 1.1(3)
C10 O5 C9 C4 -178.27(16)
O6 C4 C9 O4 -25.8(3)
C5 C4 C9 O4 42.4(3)
C7 C4 C9 O4 -166.5(2)
O6 C4 C9 O5 153.61(16)
C5 C4 C9 O5 -138.21(18)
C7 C4 C9 O5 12.9(2)
C9 O5 C10 C11 -179.12(17)
O5 C10 C11 C12 -17.4(3)
O5 C10 C11 C16 165.05(18)
C16 C11 C12 C13 -0.9(3)
C10 C11 C12 C13 -178.45(19)
C11 C12 C13 C14 1.0(3)
C12 C13 C14 C15 -0.4(3)
C13 C14 C15 C16 -0.3(3)
C14 C15 C16 C11 0.4(3)
C12 C11 C16 C15 0.2(3)
C10 C11 C16 C15 177.8(2)
C5 C6 C17 C18 53.5(2)
C2 C6 C17 C18 174.3(2)
C5 C6 C17 C19 176.64(18)
C2 C6 C17 C19 -62.6(2)
